data_4078227
loop_
_publ_author_name
'Guo, Jia-Yi'
'Li, Yongxin'
'Ganguly, Rakesh'
'So, Cheuk-Wai'

_publ_section_title
;
 Reactivity of a Tin(II) (Iminophosphinoyl)(thiophosphinoyl)methanediide
 Complex toward Isocyanates and Rhodium(I) Chloride
;
_journal_issue 10
_journal_name_full Organometallics
_journal_page_first 3888
_journal_paper_doi 10.1021/om300062n
_journal_volume 31
_journal_year 2012
_chemical_formula_moiety 'C36 H44 Cl N P2 Rh S Si Sn, 1.5(C H2 Cl2)'
_chemical_formula_sum 'C37.5 H47 Cl4 N P2 Rh S Si Sn'
_chemical_formula_weight 997.25
_chemical_name_systematic
; 
 ? 
;
_space_group_IT_number 14
_symmetry_cell_setting monoclinic
_symmetry_space_group_name_Hall '-P 2yn'
_symmetry_space_group_name_H-M 'P 1 21/n 1'
_atom_sites_solution_hydrogens geom
_atom_sites_solution_primary direct
_atom_sites_solution_secondary difmap
_audit_creation_method SHELXL-97
_cell_angle_alpha 90.00
_cell_angle_beta 97.5720(10)
_cell_angle_gamma 90.00
_cell_formula_units_Z 4
_cell_length_a 11.7899(2)
_cell_length_b 16.7568(3)
_cell_length_c 20.4015(3)
_cell_measurement_reflns_used 9783
_cell_measurement_temperature 103(2)
_cell_measurement_theta_max 34.94
_cell_measurement_theta_min 2.25
_cell_volume 3995.39(12)
_computing_cell_refinement 'Bruker SAINT'
_computing_data_collection 'Bruker APEX2'
_computing_data_reduction 'Bruker SAINT'
_computing_molecular_graphics 'Bruker SHELXTL'
_computing_publication_material 'Bruker SHELXTL'
_computing_structure_refinement 'SHELXL-97 (Sheldrick, 2008)'
_computing_structure_solution 'SHELXS-97 (Sheldrick, 2008)'
_diffrn_ambient_temperature 103(2)
_diffrn_measured_fraction_theta_full 0.997
_diffrn_measured_fraction_theta_max 0.997
_diffrn_measurement_device_type 'Bruker APEX-II CCD'
_diffrn_measurement_method '\f and \w scans'
_diffrn_radiation_monochromator graphite
_diffrn_radiation_source 'fine-focus sealed tube'
_diffrn_radiation_type MoK\a
_diffrn_radiation_wavelength 0.71073
_diffrn_reflns_av_R_equivalents 0.0393
_diffrn_reflns_av_sigmaI/netI 0.0379
_diffrn_reflns_limit_h_max 17
_diffrn_reflns_limit_h_min -19
_diffrn_reflns_limit_k_max 27
_diffrn_reflns_limit_k_min -27
_diffrn_reflns_limit_l_max 32
_diffrn_reflns_limit_l_min -32
_diffrn_reflns_number 74292
_diffrn_reflns_theta_full 35.11
_diffrn_reflns_theta_max 35.11
_diffrn_reflns_theta_min 1.58
_exptl_absorpt_coefficient_mu 1.497
_exptl_absorpt_correction_T_max 0.6622
_exptl_absorpt_correction_T_min 0.5858
_exptl_absorpt_correction_type multi-scan
_exptl_absorpt_process_details sadabs
_exptl_crystal_colour brown
_exptl_crystal_density_diffrn 1.658
_exptl_crystal_density_method 'not measured'
_exptl_crystal_description block
_exptl_crystal_F_000 2008
_exptl_crystal_size_max 0.40
_exptl_crystal_size_mid 0.34
_exptl_crystal_size_min 0.30
_refine_diff_density_max 1.436
_refine_diff_density_min -1.100
_refine_diff_density_rms 0.121
_refine_ls_extinction_method none
_refine_ls_goodness_of_fit_ref 1.045
_refine_ls_hydrogen_treatment constr
_refine_ls_matrix_type full
_refine_ls_number_parameters 457
_refine_ls_number_reflns 17658
_refine_ls_number_restraints 3
_refine_ls_restrained_S_all 1.049
_refine_ls_R_factor_all 0.0412
_refine_ls_R_factor_gt 0.0290
_refine_ls_shift/su_max 0.003
_refine_ls_shift/su_mean 0.000
_refine_ls_structure_factor_coef Fsqd
_refine_ls_weighting_details 'calc w=1/[\s^2^(Fo^2^)+(0.0270P)^2^+2.8452P] where P=(Fo^2^+2Fc^2^)/3'
_refine_ls_weighting_scheme calc
_refine_ls_wR_factor_gt 0.0657
_refine_ls_wR_factor_ref 0.0704
_reflns_number_gt 14406
_reflns_number_total 17658
_reflns_threshold_expression >2sigma(I)
_cod_data_source_file om300062n_si_001.cif
_cod_data_source_block scw201s
_cod_depositor_comments
;
The following automatic conversions were performed:

'_symmetry_cell_setting' value 'Monoclinic' changed to 'monoclinic'
according to /home/saulius/struct/CIF-dictionaries/cif_core.dic
dictionary named 'cif_core.dic' version 2.4.1 from 2010-06-29.

Automatic conversion script
Id: cif_fix_values 1715 2011-07-08 13:25:40Z adriana 
;
_cod_original_cell_volume 3995.39(11)
_cod_original_sg_symbol_H-M P2(1)/n
_cod_original_formula_sum 'C37.50 H47 Cl4 N P2 Rh S Si Sn'
_cod_database_code 4078227

loop_
_symmetry_equiv_pos_as_xyz
'x, y, z'
'-x+1/2, y+1/2, -z+1/2'
'-x, -y, -z'
'x-1/2, -y-1/2, z-1/2'

loop_
_atom_site_label
_atom_site_type_symbol
_atom_site_fract_x
_atom_site_fract_y
_atom_site_fract_z
_atom_site_U_iso_or_equiv
_atom_site_adp_type
_atom_site_occupancy
_atom_site_symmetry_multiplicity
_atom_site_calc_flag
_atom_site_refinement_flags
_atom_site_disorder_group
Rh1 Rh 0.462734(10) 0.565116(7) 0.148613(6) 0.00897(3) Uani 1 1 d . .
Sn1 Sn 0.371963(9) 0.613446(6) 0.263212(5) 0.01005(3) Uani 1 1 d . .
C1 C 0.45166(12) 0.68756(9) 0.18204(7) 0.0094(2) Uani 1 1 d . .
C2 C 0.45250(13) 0.73974(10) 0.04204(8) 0.0116(3) Uani 1 1 d . .
C3 C 0.55438(14) 0.69886(11) 0.03663(8) 0.0141(3) Uani 1 1 d . .
H3 H 0.5817 0.6602 0.0690 0.017 Uiso 1 1 calc R .
C4 C 0.61578(15) 0.71423(11) -0.01546(9) 0.0173(3) Uani 1 1 d . .
H4 H 0.6857 0.6870 -0.0179 0.021 Uiso 1 1 calc R .
C5 C 0.57593(16) 0.76903(12) -0.06394(9) 0.0196(3) Uani 1 1 d . .
H5 H 0.6179 0.7792 -0.0997 0.024 Uiso 1 1 calc R .
C6 C 0.47385(16) 0.80900(12) -0.05961(9) 0.0190(3) Uani 1 1 d . .
H6 H 0.4457 0.8464 -0.0928 0.023 Uiso 1 1 calc R .
C7 C 0.41250(15) 0.79464(11) -0.00700(8) 0.0151(3) Uani 1 1 d . .
H7 H 0.3430 0.8224 -0.0045 0.018 Uiso 1 1 calc R .
C8 C 0.27321(13) 0.79820(10) 0.11055(8) 0.0110(3) Uani 1 1 d . .
C9 C 0.31539(14) 0.87602(10) 0.11711(8) 0.0140(3) Uani 1 1 d . .
H9 H 0.3952 0.8854 0.1188 0.017 Uiso 1 1 calc R .
C10 C 0.24140(15) 0.93972(11) 0.12123(9) 0.0171(3) Uani 1 1 d . .
H10 H 0.2705 0.9925 0.1264 0.020 Uiso 1 1 calc R .
C11 C 0.12454(16) 0.92579(12) 0.11771(9) 0.0193(3) Uani 1 1 d . .
H11 H 0.0735 0.9693 0.1200 0.023 Uiso 1 1 calc R .
C12 C 0.08238(15) 0.84894(12) 0.11087(9) 0.0186(3) Uani 1 1 d . .
H12 H 0.0024 0.8399 0.1083 0.022 Uiso 1 1 calc R .
C13 C 0.15603(14) 0.78492(11) 0.10767(9) 0.0154(3) Uani 1 1 d . .
H13 H 0.1266 0.7321 0.1035 0.018 Uiso 1 1 calc R .
C14 C 0.50906(13) 0.84462(9) 0.25035(8) 0.0107(3) Uani 1 1 d . .
C15 C 0.58944(14) 0.90391(10) 0.24249(9) 0.0148(3) Uani 1 1 d . .
H15 H 0.6609 0.8898 0.2290 0.018 Uiso 1 1 calc R .
C16 C 0.56549(15) 0.98342(11) 0.25428(10) 0.0196(3) Uani 1 1 d . .
H16 H 0.6206 1.0233 0.2488 0.023 Uiso 1 1 calc R .
C17 C 0.46160(16) 1.00487(11) 0.27408(10) 0.0196(3) Uani 1 1 d . .
H17 H 0.4453 1.0593 0.2820 0.024 Uiso 1 1 calc R .
C18 C 0.38161(16) 0.94603(11) 0.28229(10) 0.0183(3) Uani 1 1 d . .
H18 H 0.3105 0.9604 0.2961 0.022 Uiso 1 1 calc R .
C19 C 0.40463(14) 0.86644(10) 0.27056(9) 0.0146(3) Uani 1 1 d . .
H19 H 0.3493 0.8267 0.2763 0.018 Uiso 1 1 calc R .
C20 C 0.68711(13) 0.73472(9) 0.22895(8) 0.0105(3) Uani 1 1 d . .
C21 C 0.71424(13) 0.76023(10) 0.16758(8) 0.0128(3) Uani 1 1 d . .
H21 H 0.6571 0.7847 0.1369 0.015 Uiso 1 1 calc R .
C22 C 0.82362(14) 0.75014(11) 0.15113(9) 0.0162(3) Uani 1 1 d . .
H22 H 0.8405 0.7658 0.1087 0.019 Uiso 1 1 calc R .
C23 C 0.90881(14) 0.71696(11) 0.19679(9) 0.0166(3) Uani 1 1 d . .
H23 H 0.9840 0.7105 0.1857 0.020 Uiso 1 1 calc R .
C24 C 0.88371(13) 0.69343(11) 0.25835(9) 0.0148(3) Uani 1 1 d . .
H24 H 0.9423 0.6719 0.2898 0.018 Uiso 1 1 calc R .
C25 C 0.77296(13) 0.70121(10) 0.27437(8) 0.0125(3) Uani 1 1 d . .
H25 H 0.7558 0.6837 0.3162 0.015 Uiso 1 1 calc R .
C26 C 0.41307(17) 0.73610(16) 0.42741(10) 0.0284(5) Uani 1 1 d . .
H26A H 0.3801 0.7858 0.4080 0.043 Uiso 1 1 calc R .
H26B H 0.4299 0.7421 0.4755 0.043 Uiso 1 1 calc R .
H26C H 0.3584 0.6924 0.4171 0.043 Uiso 1 1 calc R .
C27 C 0.64672(16) 0.79945(11) 0.40884(9) 0.0197(3) Uani 1 1 d . .
H27A H 0.7166 0.7894 0.3889 0.030 Uiso 1 1 calc R .
H27B H 0.6663 0.8065 0.4567 0.030 Uiso 1 1 calc R .
H27C H 0.6094 0.8479 0.3896 0.030 Uiso 1 1 calc R .
C28 C 0.61410(18) 0.62070(12) 0.43140(9) 0.0223(4) Uani 1 1 d . .
H28A H 0.5611 0.5758 0.4220 0.033 Uiso 1 1 calc R .
H28B H 0.6306 0.6284 0.4793 0.033 Uiso 1 1 calc R .
H28C H 0.6854 0.6093 0.4133 0.033 Uiso 1 1 calc R .
C29 C 0.64417(13) 0.54413(10) 0.16612(8) 0.0129(3) Uani 1 1 d . .
H29 H 0.6908 0.5938 0.1750 0.015 Uiso 1 1 calc R .
C30 C 0.59615(13) 0.51602(10) 0.22116(8) 0.0133(3) Uani 1 1 d . .
H30 H 0.6144 0.5496 0.2617 0.016 Uiso 1 1 calc R .
C31 C 0.57542(15) 0.42846(11) 0.23527(9) 0.0165(3) Uani 1 1 d . .
H31A H 0.5837 0.4204 0.2837 0.020 Uiso 1 1 calc R .
H31B H 0.6347 0.3959 0.2177 0.020 Uiso 1 1 calc R .
C32 C 0.45628(15) 0.39864(11) 0.20470(9) 0.0172(3) Uani 1 1 d . .
H32A H 0.4611 0.3409 0.1952 0.021 Uiso 1 1 calc R .
H32B H 0.4021 0.4055 0.2374 0.021 Uiso 1 1 calc R .
C33 C 0.40976(14) 0.44162(10) 0.14179(9) 0.0140(3) Uani 1 1 d . .
H33 H 0.3258 0.4339 0.1282 0.017 Uiso 1 1 calc R .
C34 C 0.47115(14) 0.45739(10) 0.08953(9) 0.0146(3) Uani 1 1 d . .
H34 H 0.4231 0.4595 0.0454 0.018 Uiso 1 1 calc R .
C35 C 0.59249(15) 0.42816(11) 0.08722(9) 0.0169(3) Uani 1 1 d . .
H35A H 0.6017 0.4131 0.0413 0.020 Uiso 1 1 calc R .
H35B H 0.6068 0.3801 0.1154 0.020 Uiso 1 1 calc R .
C36 C 0.67997(14) 0.49311(11) 0.11151(9) 0.0158(3) Uani 1 1 d . .
H36A H 0.7540 0.4674 0.1275 0.019 Uiso 1 1 calc R .
H36B H 0.6918 0.5279 0.0738 0.019 Uiso 1 1 calc R .
C37 C 0.6681(2) 0.96737(14) 0.01506(11) 0.0304(5) Uani 1 1 d . .
H37A H 0.6129 0.9394 -0.0179 0.036 Uiso 1 1 calc R .
H37B H 0.6781 1.0222 -0.0012 0.036 Uiso 1 1 calc R .
C38 C 0.481(2) 1.0064(10) 0.5401(6) 0.059(4) Uani 0.27 1 d PD 1
Cl4 Cl 0.4251(3) 0.9272(2) 0.5034(3) 0.1310(17) Uani 0.54 1 d PD 1
C38A C 0.479(2) 1.0288(10) 0.5168(8) 0.059(4) Uani 0.23 1 d PD 2
Cl4A Cl 0.4412(4) 0.9404(4) 0.5368(2) 0.149(3) Uani 0.46 1 d PD 2
Cl1 Cl 0.20212(3) 0.70383(3) 0.27064(2) 0.01680(8) Uani 1 1 d . .
Cl2 Cl 0.79997(6) 0.91738(4) 0.02264(4) 0.04182(14) Uani 1 1 d . .
Cl3 Cl 0.61249(6) 0.97192(4) 0.09101(3) 0.04103(14) Uani 1 1 d . .
N1 N 0.51511(11) 0.69306(8) 0.30875(7) 0.0105(2) Uani 1 1 d . .
P1 P 0.37040(3) 0.71464(2) 0.10898(2) 0.00905(7) Uani 1 1 d . .
P2 P 0.53910(3) 0.73917(2) 0.24295(2) 0.00858(7) Uani 1 1 d . .
S1 S 0.28792(3) 0.61030(2) 0.08592(2) 0.01191(7) Uani 1 1 d . .
Si1 Si 0.54782(4) 0.71316(3) 0.39243(2) 0.01221(8) Uani 1 1 d . .

loop_
_atom_site_aniso_label
_atom_site_aniso_U_11
_atom_site_aniso_U_22
_atom_site_aniso_U_33
_atom_site_aniso_U_23
_atom_site_aniso_U_13
_atom_site_aniso_U_12
Rh1 0.00877(5) 0.00788(5) 0.01032(5) -0.00044(4) 0.00155(4) 0.00073(4)
Sn1 0.00964(4) 0.00969(5) 0.01128(5) 0.00046(3) 0.00313(3) -0.00161(3)
C1 0.0092(6) 0.0087(6) 0.0105(6) 0.0001(5) 0.0018(5) 0.0000(5)
C2 0.0115(6) 0.0127(7) 0.0107(6) -0.0007(5) 0.0017(5) -0.0010(5)
C3 0.0132(7) 0.0158(7) 0.0141(7) 0.0006(6) 0.0045(5) 0.0005(6)
C4 0.0155(7) 0.0193(8) 0.0185(8) -0.0034(6) 0.0072(6) -0.0014(6)
C5 0.0227(8) 0.0233(9) 0.0146(7) -0.0025(6) 0.0086(6) -0.0062(7)
C6 0.0243(8) 0.0216(9) 0.0114(7) 0.0028(6) 0.0038(6) -0.0021(7)
C7 0.0164(7) 0.0158(8) 0.0131(7) 0.0017(6) 0.0018(5) 0.0007(6)
C8 0.0105(6) 0.0117(7) 0.0108(6) 0.0015(5) 0.0018(5) 0.0024(5)
C9 0.0139(7) 0.0136(7) 0.0142(7) 0.0007(6) 0.0002(5) 0.0015(5)
C10 0.0222(8) 0.0129(7) 0.0156(7) -0.0004(6) 0.0009(6) 0.0035(6)
C11 0.0203(8) 0.0187(8) 0.0194(8) 0.0024(7) 0.0044(6) 0.0092(6)
C12 0.0133(7) 0.0207(9) 0.0230(8) 0.0042(7) 0.0063(6) 0.0057(6)
C13 0.0126(7) 0.0156(8) 0.0187(8) 0.0034(6) 0.0048(6) 0.0017(6)
C14 0.0111(6) 0.0097(6) 0.0110(6) 0.0002(5) 0.0007(5) 0.0005(5)
C15 0.0125(7) 0.0114(7) 0.0205(8) -0.0002(6) 0.0029(6) -0.0009(5)
C16 0.0178(7) 0.0110(7) 0.0298(9) -0.0005(7) 0.0026(7) -0.0024(6)
C17 0.0218(8) 0.0115(7) 0.0255(9) -0.0029(6) 0.0024(7) 0.0023(6)
C18 0.0185(8) 0.0149(8) 0.0225(8) -0.0020(6) 0.0066(6) 0.0034(6)
C19 0.0137(7) 0.0125(7) 0.0182(7) 0.0001(6) 0.0042(6) 0.0003(5)
C20 0.0086(6) 0.0099(6) 0.0128(6) 0.0001(5) 0.0011(5) -0.0007(5)
C21 0.0114(6) 0.0132(7) 0.0139(7) 0.0018(6) 0.0016(5) -0.0010(5)
C22 0.0132(7) 0.0201(8) 0.0161(7) 0.0026(6) 0.0045(6) -0.0017(6)
C23 0.0104(7) 0.0195(8) 0.0210(8) 0.0007(6) 0.0057(6) 0.0004(6)
C24 0.0102(6) 0.0162(8) 0.0175(7) 0.0011(6) 0.0004(5) 0.0014(5)
C25 0.0115(6) 0.0133(7) 0.0128(7) 0.0012(5) 0.0021(5) 0.0010(5)
C26 0.0207(9) 0.0477(14) 0.0181(8) -0.0028(9) 0.0077(7) 0.0018(9)
C27 0.0239(8) 0.0180(8) 0.0168(8) -0.0043(6) 0.0008(6) -0.0052(7)
C28 0.0289(9) 0.0197(9) 0.0165(8) 0.0035(7) -0.0041(7) -0.0029(7)
C29 0.0097(6) 0.0126(7) 0.0166(7) -0.0008(6) 0.0022(5) 0.0017(5)
C30 0.0121(6) 0.0129(7) 0.0146(7) 0.0006(6) 0.0004(5) 0.0027(5)
C31 0.0169(7) 0.0136(7) 0.0186(8) 0.0033(6) 0.0014(6) 0.0036(6)
C32 0.0184(7) 0.0119(7) 0.0213(8) 0.0040(6) 0.0027(6) -0.0002(6)
C33 0.0129(7) 0.0095(7) 0.0195(8) -0.0010(6) 0.0020(6) -0.0005(5)
C34 0.0155(7) 0.0120(7) 0.0164(7) -0.0034(6) 0.0025(6) 0.0004(6)
C35 0.0166(7) 0.0148(8) 0.0202(8) -0.0047(6) 0.0053(6) 0.0021(6)
C36 0.0131(7) 0.0162(8) 0.0190(8) -0.0025(6) 0.0053(6) 0.0018(6)
C37 0.0355(11) 0.0266(11) 0.0276(10) 0.0040(8) -0.0014(8) -0.0049(9)
C38 0.093(6) 0.052(9) 0.038(8) -0.027(6) 0.030(8) -0.019(7)
Cl4 0.085(2) 0.113(2) 0.207(5) -0.078(3) 0.067(3) -0.0204(16)
C38A 0.093(6) 0.052(9) 0.038(8) -0.027(6) 0.030(8) -0.019(7)
Cl4A 0.0683(19) 0.247(7) 0.137(3) -0.116(4) 0.035(2) 0.003(3)
Cl1 0.01062(15) 0.01909(19) 0.02125(19) -0.00138(15) 0.00412(13) 0.00104(13)
Cl2 0.0485(4) 0.0264(3) 0.0512(4) 0.0033(3) 0.0089(3) 0.0084(3)
Cl3 0.0472(3) 0.0389(3) 0.0398(3) 0.0129(3) 0.0162(3) -0.0025(3)
N1 0.0101(5) 0.0111(6) 0.0102(5) 0.0005(4) 0.0014(4) -0.0013(4)
P1 0.00794(15) 0.00952(17) 0.00971(16) 0.00041(13) 0.00128(12) 0.00071(13)
P2 0.00757(15) 0.00832(16) 0.00994(16) 0.00029(13) 0.00152(12) -0.00026(12)
S1 0.01064(15) 0.01069(16) 0.01383(16) -0.00091(13) -0.00052(12) -0.00066(12)
Si1 0.01298(19) 0.0141(2) 0.00963(18) -0.00013(16) 0.00171(15) -0.00216(16)

loop_
_atom_type_symbol
_atom_type_description
_atom_type_scat_dispersion_real
_atom_type_scat_dispersion_imag
_atom_type_scat_source
C C 0.0033 0.0016 'International Tables Vol C Tables 4.2.6.8 and 6.1.1.4'
H H 0.0000 0.0000 'International Tables Vol C Tables 4.2.6.8 and 6.1.1.4'
N N 0.0061 0.0033 'International Tables Vol C Tables 4.2.6.8 and 6.1.1.4'
Si Si 0.0817 0.0704 'International Tables Vol C Tables 4.2.6.8 and 6.1.1.4'
P P 0.1023 0.0942 'International Tables Vol C Tables 4.2.6.8 and 6.1.1.4'
S S 0.1246 0.1234 'International Tables Vol C Tables 4.2.6.8 and 6.1.1.4'
Cl Cl 0.1484 0.1585 'International Tables Vol C Tables 4.2.6.8 and 6.1.1.4'
Rh Rh -1.1178 0.9187 'International Tables Vol C Tables 4.2.6.8 and 6.1.1.4'
Sn Sn -0.6537 1.4246 'International Tables Vol C Tables 4.2.6.8 and 6.1.1.4'

loop_
_geom_angle_atom_site_label_1
_geom_angle_atom_site_label_2
_geom_angle_atom_site_label_3
_geom_angle
_geom_angle_site_symmetry_1
_geom_angle_site_symmetry_3
C29 Rh1 C33 97.29(6) . .
C29 Rh1 C1 101.65(6) . .
C33 Rh1 C1 153.67(6) . .
C29 Rh1 C30 37.87(6) . .
C33 Rh1 C30 81.87(6) . .
C1 Rh1 C30 102.22(6) . .
C29 Rh1 C34 80.78(6) . .
C33 Rh1 C34 37.37(7) . .
C1 Rh1 C34 164.80(6) . .
C30 Rh1 C34 88.94(6) . .
C29 Rh1 S1 154.88(5) . .
C33 Rh1 S1 92.70(4) . .
C1 Rh1 S1 77.67(4) . .
C30 Rh1 S1 167.24(5) . .
C34 Rh1 S1 93.73(5) . .
C29 Rh1 P1 122.21(5) . .
C33 Rh1 P1 137.58(4) . .
C1 Rh1 P1 37.84(4) . .
C30 Rh1 P1 138.75(5) . .
C34 Rh1 P1 128.59(5) . .
S1 Rh1 P1 44.931(13) . .
C29 Rh1 Sn1 112.81(5) . .
C33 Rh1 Sn1 100.99(5) . .
C1 Rh1 Sn1 54.71(4) . .
C30 Rh1 Sn1 82.16(5) . .
C34 Rh1 Sn1 138.36(5) . .
S1 Rh1 Sn1 87.598(11) . .
P1 Rh1 Sn1 78.879(9) . .
N1 Sn1 C1 68.42(5) . .
N1 Sn1 Cl1 100.17(4) . .
C1 Sn1 Cl1 96.79(4) . .
N1 Sn1 Rh1 99.59(4) . .
C1 Sn1 Rh1 48.63(4) . .
Cl1 Sn1 Rh1 127.741(11) . .
N1 Sn1 P2 32.58(4) . .
C1 Sn1 P2 36.06(4) . .
Cl1 Sn1 P2 97.433(13) . .
Rh1 Sn1 P2 75.824(9) . .
P1 C1 P2 134.23(10) . .
P1 C1 Rh1 91.53(7) . .
P2 C1 Rh1 129.83(8) . .
P1 C1 Sn1 121.19(7) . .
P2 C1 Sn1 90.79(6) . .
Rh1 C1 Sn1 76.66(5) . .
C7 C2 C3 118.61(15) . .
C7 C2 P1 121.77(13) . .
C3 C2 P1 119.46(12) . .
C4 C3 C2 120.64(16) . .
C4 C3 H3 119.7 . .
C2 C3 H3 119.7 . .
C5 C4 C3 120.53(17) . .
C5 C4 H4 119.7 . .
C3 C4 H4 119.7 . .
C4 C5 C6 119.26(17) . .
C4 C5 H5 120.4 . .
C6 C5 H5 120.4 . .
C5 C6 C7 120.53(17) . .
C5 C6 H6 119.7 . .
C7 C6 H6 119.7 . .
C6 C7 C2 120.41(16) . .
C6 C7 H7 119.8 . .
C2 C7 H7 119.8 . .
C13 C8 C9 119.48(15) . .
C13 C8 P1 120.12(13) . .
C9 C8 P1 120.36(12) . .
C10 C9 C8 120.36(16) . .
C10 C9 H9 119.8 . .
C8 C9 H9 119.8 . .
C9 C10 C11 119.63(17) . .
C9 C10 H10 120.2 . .
C11 C10 H10 120.2 . .
C12 C11 C10 120.20(16) . .
C12 C11 H11 119.9 . .
C10 C11 H11 119.9 . .
C11 C12 C13 120.45(16) . .
C11 C12 H12 119.8 . .
C13 C12 H12 119.8 . .
C12 C13 C8 119.87(17) . .
C12 C13 H13 120.1 . .
C8 C13 H13 120.1 . .
C15 C14 C19 119.03(15) . .
C15 C14 P2 122.75(12) . .
C19 C14 P2 117.97(12) . .
C16 C15 C14 120.38(16) . .
C16 C15 H15 119.8 . .
C14 C15 H15 119.8 . .
C17 C16 C15 120.42(17) . .
C17 C16 H16 119.8 . .
C15 C16 H16 119.8 . .
C16 C17 C18 119.39(17) . .
C16 C17 H17 120.3 . .
C18 C17 H17 120.3 . .
C19 C18 C17 120.64(17) . .
C19 C18 H18 119.7 . .
C17 C18 H18 119.7 . .
C18 C19 C14 120.14(16) . .
C18 C19 H19 119.9 . .
C14 C19 H19 119.9 . .
C25 C20 C21 119.03(14) . .
C25 C20 P2 122.84(12) . .
C21 C20 P2 117.92(11) . .
C22 C21 C20 120.62(15) . .
C22 C21 H21 119.7 . .
C20 C21 H21 119.7 . .
C21 C22 C23 119.96(16) . .
C21 C22 H22 120.0 . .
C23 C22 H22 120.0 . .
C24 C23 C22 119.92(15) . .
C24 C23 H23 120.0 . .
C22 C23 H23 120.0 . .
C23 C24 C25 120.32(15) . .
C23 C24 H24 119.8 . .
C25 C24 H24 119.8 . .
C24 C25 C20 120.10(15) . .
C24 C25 H25 119.9 . .
C20 C25 H25 119.9 . .
Si1 C26 H26A 109.5 . .
Si1 C26 H26B 109.5 . .
H26A C26 H26B 109.5 . .
Si1 C26 H26C 109.5 . .
H26A C26 H26C 109.5 . .
H26B C26 H26C 109.5 . .
Si1 C27 H27A 109.5 . .
Si1 C27 H27B 109.5 . .
H27A C27 H27B 109.5 . .
Si1 C27 H27C 109.5 . .
H27A C27 H27C 109.5 . .
H27B C27 H27C 109.5 . .
Si1 C28 H28A 109.5 . .
Si1 C28 H28B 109.5 . .
H28A C28 H28B 109.5 . .
Si1 C28 H28C 109.5 . .
H28A C28 H28C 109.5 . .
H28B C28 H28C 109.5 . .
C30 C29 C36 125.62(16) . .
C30 C29 Rh1 71.97(9) . .
C36 C29 Rh1 109.81(11) . .
C30 C29 H29 113.9 . .
C36 C29 H29 113.9 . .
Rh1 C29 H29 113.9 . .
C29 C30 C31 124.53(15) . .
C29 C30 Rh1 70.16(9) . .
C31 C30 Rh1 111.96(11) . .
C29 C30 H30 114.1 . .
C31 C30 H30 114.1 . .
Rh1 C30 H30 114.1 . .
C30 C31 C32 113.34(13) . .
C30 C31 H31A 108.9 . .
C32 C31 H31A 108.9 . .
C30 C31 H31B 108.9 . .
C32 C31 H31B 108.9 . .
H31A C31 H31B 107.7 . .
C33 C32 C31 113.48(14) . .
C33 C32 H32A 108.9 . .
C31 C32 H32A 108.9 . .
C33 C32 H32B 108.9 . .
C31 C32 H32B 108.9 . .
H32A C32 H32B 107.7 . .
C34 C33 C32 125.07(15) . .
C34 C33 Rh1 72.07(10) . .
C32 C33 Rh1 109.42(11) . .
C34 C33 H33 114.1 . .
C32 C33 H33 114.1 . .
Rh1 C33 H33 114.1 . .
C33 C34 C35 123.37(16) . .
C33 C34 Rh1 70.57(10) . .
C35 C34 Rh1 113.32(11) . .
C33 C34 H34 114.0 . .
C35 C34 H34 114.0 . .
Rh1 C34 H34 114.0 . .
C34 C35 C36 110.89(14) . .
C34 C35 H35A 109.5 . .
C36 C35 H35A 109.5 . .
C34 C35 H35B 109.5 . .
C36 C35 H35B 109.5 . .
H35A C35 H35B 108.0 . .
C29 C36 C35 113.50(14) . .
C29 C36 H36A 108.9 . .
C35 C36 H36A 108.9 . .
C29 C36 H36B 108.9 . .
C35 C36 H36B 108.9 . .
H36A C36 H36B 107.7 . .
Cl2 C37 Cl3 111.80(12) . .
Cl2 C37 H37A 109.3 . .
Cl3 C37 H37A 109.3 . .
Cl2 C37 H37B 109.3 . .
Cl3 C37 H37B 109.3 . .
H37A C37 H37B 107.9 . .
Cl4 C38 C38 67.0(8) . 3_676
Cl4 C38 Cl4 119.8(7) . 3_676
C38 C38 Cl4 52.8(8) 3_676 3_676
C38 Cl4 C38 60.2(7) . 3_676
C38A C38A Cl4A 66.0(10) 3_676 3_676
C38A C38A Cl4A 66.0(9) 3_676 .
Cl4A C38A Cl4A 132.0(14) 3_676 .
C38A Cl4A C38A 48.0(14) 3_676 .
P2 N1 Si1 133.57(9) . .
P2 N1 Sn1 98.34(6) . .
Si1 N1 Sn1 125.35(7) . .
C1 P1 C8 117.96(7) . .
C1 P1 C2 114.77(7) . .
C8 P1 C2 103.55(8) . .
C1 P1 S1 99.71(6) . .
C8 P1 S1 112.68(5) . .
C2 P1 S1 108.12(6) . .
C1 P1 Rh1 50.63(5) . .
C8 P1 Rh1 155.01(5) . .
C2 P1 Rh1 101.39(5) . .
S1 P1 Rh1 56.821(15) . .
N1 P2 C1 101.84(7) . .
N1 P2 C20 113.11(7) . .
C1 P2 C20 111.16(7) . .
N1 P2 C14 109.97(7) . .
C1 P2 C14 116.17(7) . .
C20 P2 C14 104.88(7) . .
N1 P2 Sn1 49.08(5) . .
C1 P2 Sn1 53.16(5) . .
C20 P2 Sn1 132.03(5) . .
C14 P2 Sn1 122.89(5) . .
P1 S1 Rh1 78.247(17) . .
N1 Si1 C27 112.41(8) . .
N1 Si1 C28 106.55(8) . .
C27 Si1 C28 110.58(9) . .
N1 Si1 C26 109.07(8) . .
C27 Si1 C26 108.43(10) . .
C28 Si1 C26 109.77(11) . .

loop_
_geom_bond_atom_site_label_1
_geom_bond_atom_site_label_2
_geom_bond_distance
_geom_bond_site_symmetry_2
Rh1 C29 2.1508(15) .
Rh1 C33 2.1608(17) .
Rh1 C1 2.1715(16) .
Rh1 C30 2.1743(15) .
Rh1 C34 2.1800(17) .
Rh1 S1 2.4005(4) .
Rh1 P1 2.8080(4) .
Rh1 Sn1 2.81545(17) .
Sn1 N1 2.2535(13) .
Sn1 C1 2.3617(16) .
Sn1 Cl1 2.5311(4) .
Sn1 P2 2.9508(4) .
C1 P1 1.7233(15) .
C1 P2 1.7370(15) .
C2 C7 1.395(2) .
C2 C3 1.400(2) .
C2 P1 1.8241(17) .
C3 C4 1.386(2) .
C3 H3 0.9500 .
C4 C5 1.386(3) .
C4 H4 0.9500 .
C5 C6 1.390(3) .
C5 H5 0.9500 .
C6 C7 1.392(2) .
C6 H6 0.9500 .
C7 H7 0.9500 .
C8 C13 1.393(2) .
C8 C9 1.396(2) .
C8 P1 1.8122(16) .
C9 C10 1.388(2) .
C9 H9 0.9500 .
C10 C11 1.390(3) .
C10 H10 0.9500 .
C11 C12 1.381(3) .
C11 H11 0.9500 .
C12 C13 1.387(2) .
C12 H12 0.9500 .
C13 H13 0.9500 .
C14 C15 1.397(2) .
C14 C19 1.398(2) .
C14 P2 1.8124(16) .
C15 C16 1.390(2) .
C15 H15 0.9500 .
C16 C17 1.387(3) .
C16 H16 0.9500 .
C17 C18 1.390(3) .
C17 H17 0.9500 .
C18 C19 1.388(2) .
C18 H18 0.9500 .
C19 H19 0.9500 .
C20 C25 1.397(2) .
C20 C21 1.399(2) .
C20 P2 1.8065(16) .
C21 C22 1.385(2) .
C21 H21 0.9500 .
C22 C23 1.392(2) .
C22 H22 0.9500 .
C23 C24 1.385(3) .
C23 H23 0.9500 .
C24 C25 1.393(2) .
C24 H24 0.9500 .
C25 H25 0.9500 .
C26 Si1 1.865(2) .
C26 H26A 0.9800 .
C26 H26B 0.9800 .
C26 H26C 0.9800 .
C27 Si1 1.8600(18) .
C27 H27A 0.9800 .
C27 H27B 0.9800 .
C27 H27C 0.9800 .
C28 Si1 1.865(2) .
C28 H28A 0.9800 .
C28 H28B 0.9800 .
C28 H28C 0.9800 .
C29 C30 1.404(2) .
C29 C36 1.508(2) .
C29 H29 1.0000 .
C30 C31 1.521(2) .
C30 H30 1.0000 .
C31 C32 1.543(2) .
C31 H31A 0.9900 .
C31 H31B 0.9900 .
C32 C33 1.510(2) .
C32 H32A 0.9900 .
C32 H32B 0.9900 .
C33 C34 1.391(2) .
C33 H33 1.0000 .
C34 C35 1.519(2) .
C34 H34 1.0000 .
C35 C36 1.536(2) .
C35 H35A 0.9900 .
C35 H35B 0.9900 .
C36 H36A 0.9900 .
C36 H36B 0.9900 .
C37 Cl2 1.754(2) .
C37 Cl3 1.762(2) .
C37 H37A 0.9900 .
C37 H37B 0.9900 .
C38 Cl4 1.622(13) .
C38 C38 1.76(2) 3_676
C38 Cl4 1.873(16) 3_676
Cl4 C38 1.873(16) 3_676
C38A C38A 1.32(4) 3_676
C38A Cl4A 1.615(14) 3_676
C38A Cl4A 1.616(12) .
Cl4A C38A 1.615(14) 3_676
N1 P2 1.6060(14) .
N1 Si1 1.7330(14) .
P1 S1 2.0256(6) .
